data_7244796
loop_
_publ_author_name
'Salvatori, Alejandro'
'N\'egrier, Philippe'
'Massip, Stephane'
'Munoz-Duque, Antoni'
'Lloveras, Pol'
'Barrio, Maria'
'Tamarit, Josep Lluis'

_publ_section_title
;
 Polymorphism and Solid-Solid Phase Transitions of Hydrogen Bonded
 2-adamantanol and 2-methyl-2-adamantanol Compounds
;
_journal_name_full CrystEngComm
_journal_paper_doi 10.1039/D2CE00324D
_journal_year 2022
_chemical_formula_sum 'C10 H16 O'
_chemical_formula_weight 152.23
_chemical_name_common 2-Adamantanol
_space_group_IT_number 12
_space_group_name_Hall '-C 2y'
_space_group_name_H-M_alt 'C 1 2/m 1'
_symmetry_cell_setting monoclinic
_symmetry_Int_Tables_number 12
_symmetry_space_group_name_Hall '-C 2y'
_symmetry_space_group_name_H-M 'C 1 2/m 1'
_audit_creation_date 2020-07-10
_audit_creation_method 'Materials Studio'
_audit_update_record
;
2022-02-17 deposited with the CCDC.	2022-04-14 downloaded from the CCDC.
;
_cell_angle_alpha 90.0000
_cell_angle_beta 109.58(3)
_cell_angle_gamma 90.0000
_cell_formula_units_Z 12
_cell_length_a 11.716(2)
_cell_length_b 20.381(8)
_cell_length_c 11.709(7)
_cell_measurement_temperature 330
_cell_measurement_theta_max 40
_cell_measurement_theta_min 3.5
_cell_volume 2634(2)
_diffrn_ambient_temperature 330(1)
_diffrn_measurement_device_type 'Inel CPS120'
_diffrn_radiation_monochromator 'Curved Quartz'
_diffrn_radiation_source 'fine-focus sealed tube'
_diffrn_radiation_type CuK\a~1~
_diffrn_radiation_wavelength 1.540562
_exptl_crystal_colour White
_exptl_crystal_density_diffrn 1.152
_exptl_crystal_description Powder
_cod_data_source_file d2ce00324d2.cif
_cod_data_source_block 2-AdamantanolRietveld330K
_cod_original_sg_symbol_H-M 'C 2/M'
_cod_database_code 7244796

loop_
_symmetry_equiv_pos_site_id
_symmetry_equiv_pos_as_xyz
1 x,y,z
2 -x,y,-z
3 -x,-y,-z
4 x,-y,z
5 1/2+x,1/2+y,z
6 1/2-x,1/2+y,-z
7 1/2-x,1/2-y,-z
8 1/2+x,1/2-y,z

loop_
_atom_site_label
_atom_site_type_symbol
_atom_site_fract_x
_atom_site_fract_y
_atom_site_fract_z
_atom_site_U_iso_or_equiv
_atom_site_adp_type
_atom_site_occupancy
C1 C 0.3337(5) 0.1123(4) 0.3639(7) 0.05000 Uiso 1.00000
H111 H 0.3497(5) 0.1127(6) 0.4614(6) 0.05000 Uiso 0.50000
H112 H 0.4308(5) 0.1140(6) 0.4148(7) 0.05000 Uiso 0.50000
C2 C 0.3876(5) 0.1757(3) 0.3266(4) 0.05000 Uiso 0.50000
H2 H 0.4849(5) 0.1782(6) 0.3767(4) 0.05000 Uiso 0.50000
C3 C 0.3659(5) 0.17379(19) 0.1875(4) 0.05000 Uiso 1.00000
H31 H 0.4046(6) 0.21758(19) 0.1607(6) 0.05000 Uiso 0.50000
H32 H 0.4118(5) 0.13127(18) 0.1659(6) 0.05000 Uiso 0.50000
H33 H 0.3529(5) 0.1725(4) 0.0906(4) 0.05000 Uiso 0.50000
H34 H 0.4635(5) 0.1763(2) 0.2359(4) 0.05000 Uiso 0.50000
C4 C 0.2271(5) 0.1701(5) 0.1158(4) 0.05000 Uiso 0.50000
H4 H 0.2121(5) 0.1688(7) 0.0184(4) 0.05000 Uiso 0.50000
C5 C 0.1736(6) 0.1068(4) 0.1535(7) 0.05000 Uiso 1.00000
H51 H 0.2166(9) 0.0633(4) 0.1314(11) 0.05000 Uiso 0.50000
H52 H 0.0767(6) 0.1033(7) 0.1027(7) 0.05000 Uiso 0.50000
H53 H 0.1578(7) 0.1045(7) 0.0562(7) 0.05000 Uiso 0.50000
H54 H 0.1355(8) 0.0620(4) 0.1779(10) 0.05000 Uiso 0.50000
C6 C 0.1948(6) 0.10851(18) 0.2925(6) 0.05000 Uiso 0.50000
H6 H 0.1572(8) 0.06406(18) 0.3188(10) 0.05000 Uiso 0.50000
C7 C 0.1844(8) 0.23379(19) 0.2849(8) 0.05000 Uiso 0.50000
H7 H 0.1396(11) 0.27701(19) 0.3059(12) 0.05000 Uiso 0.50000
C8 C 0.3233(8) 0.2373(3) 0.3563(8) 0.05000 Uiso 1.00000
H81 H 0.3391(8) 0.2396(6) 0.4537(8) 0.05000 Uiso 0.50000
H82 H 0.3614(11) 0.2820(3) 0.3320(12) 0.05000 Uiso 0.50000
H83 H 0.4203(8) 0.2408(6) 0.4072(8) 0.05000 Uiso 0.50000
H84 H 0.2803(11) 0.2808(3) 0.3785(12) 0.05000 Uiso 0.50000
C9 C 0.1632(7) 0.2318(5) 0.1460(8) 0.05000 Uiso 1.00000
H91 H 0.1990(10) 0.2764(5) 0.1185(12) 0.05000 Uiso 0.50000
H92 H 0.0661(7) 0.2301(7) 0.0951(8) 0.05000 Uiso 0.50000
H93 H 0.1178(10) 0.2752(5) 0.1651(12) 0.05000 Uiso 0.50000
H94 H 0.1472(7) 0.2313(7) 0.0485(8) 0.05000 Uiso 0.50000
C10 C 0.1310(5) 0.17028(18) 0.3224(4) 0.05000 Uiso 1.00000
H101 H 0.0334(5) 0.1677(3) 0.2740(4) 0.05000 Uiso 0.50000
H102 H 0.1440(5) 0.1716(3) 0.4192(4) 0.05000 Uiso 0.50000
H103 H 0.0923(5) 0.12648(18) 0.3492(5) 0.05000 Uiso 0.50000
H104 H 0.0851(7) 0.21280(18) 0.3440(7) 0.05000 Uiso 0.50000
C11 C 0.2698(5) 0.1739(3) 0.3941(4) 0.05000 Uiso 0.50000
H11 H 0.2848(5) 0.1753(6) 0.4915(4) 0.05000 Uiso 0.50000
C12 C 0.3021(7) 0.2355(2) 0.2174(8) 0.05000 Uiso 0.50000
H12 H 0.3397(10) 0.2800(2) 0.1911(11) 0.05000 Uiso 0.50000
C13 C 0.3125(6) 0.11028(18) 0.2249(7) 0.05000 Uiso 0.50000
H13 H 0.3574(8) 0.06706(18) 0.2039(11) 0.05000 Uiso 0.50000
C14 C 0.1094(5) 0.1684(5) 0.1833(4) 0.05000 Uiso 0.50000
H14 H 0.0120(5) 0.1658(7) 0.1332(4) 0.05000 Uiso 0.50000
O15 O 0.3937(9) 0.0552(4) 0.3406(12) 0.05000 Uiso 0.50000
H151 H 0.3554(11) 0.0178(4) 0.3661(15) 0.05000 Uiso 0.25000
H152 H 0.4777(8) 0.0684(6) 0.3546(12) 0.05000 Uiso 0.25000
O16 O 0.2885(8) 0.0536(4) 0.4009(12) 0.05000 Uiso 0.50000
H161 H 0.3048(8) 0.0584(6) 0.4883(11) 0.05000 Uiso 0.25000
H162 H 0.3324(11) 0.0174(4) 0.3792(15) 0.05000 Uiso 0.25000
O21 O 0.4025(5) 0.05566(0) 0.6546(4) 0.05000 Uiso 0.50000
H211 H 0.4823(5) 0.04101(0) 0.6550(4) 0.05000 Uiso 0.25000
H212 H 0.3820(5) 0.05212(0) 0.5664(4) 0.05000 Uiso 0.25000
C21 C 0.3476(5) 0.00000(0) 0.6899(4) 0.05000 Uiso 1.00000
H21 H 0.3880(5) 0.04339(0) 0.6640(4) 0.05000 Uiso 0.50000
C22 C 0.3743(5) 0.00000(0) 0.8300(4) 0.05000 Uiso 1.00000
H22 H 0.4723(5) 0.00000(0) 0.8770(4) 0.05000 Uiso 1.00000
C23 C 0.3172(5) 0.06251(0) 0.8661(4) 0.05000 Uiso 1.00000
H232 H 0.3366(5) 0.06343(0) 0.9643(4) 0.05000 Uiso 1.00000
H231 H 0.3576(5) 0.10659(0) 0.8425(4) 0.05000 Uiso 1.00000
C24 C 0.1773(5) 0.06265(0) 0.7993(4) 0.05000 Uiso 1.00000
H24 H 0.1376(5) 0.10649(0) 0.8249(4) 0.05000 Uiso 1.00000
C25 C 0.1511(5) 0.06250(0) 0.6593(4) 0.05000 Uiso 1.00000
H251 H 0.1889(5) 0.10659(0) 0.6325(4) 0.05000 Uiso 1.00000
H252 H 0.0533(5) 0.06343(0) 0.6113(4) 0.05000 Uiso 1.00000
C26 C 0.2077(5) 0.00000(0) 0.6225(4) 0.05000 Uiso 1.00000
H26 H 0.1892(5) 0.00000(0) 0.5244(4) 0.05000 Uiso 1.00000
C27 C 0.1207(5) 0.00000(0) 0.8355(4) 0.05000 Uiso 1.00000
H271 H 0.1372(5) 0.00000(0) 0.9332(4) 0.05000 Uiso 1.00000
H272 H 0.0225(5) 0.00000(0) 0.7902(4) 0.05000 Uiso 1.00000

loop_
_geom_angle_atom_site_label_1
_geom_angle_atom_site_label_2
_geom_angle_atom_site_label_3
_geom_angle
_geom_angle_site_symmetry_1
_geom_angle_site_symmetry_2
_geom_angle_site_symmetry_3
_geom_angle_publ_flag
O16 O15 C1 55.8(6) . . . yes
O15 O16 C1 55.7(6) . . . yes
C1 O15 H152 105.9(10) . . . no
C1 O15 H162 93.1(9) . . . no
C1 O15 H151 105.7(12) . . . no
C1 O16 H162 105.7(12) . . . no
C1 O16 H151 93.1(9) . . . no
C1 O16 H161 105.7(11) . . . no
C21 O21 H212 105.7(4) . . . no
C21 O21 H211 106.1(3) . . . no
C21 O21 H21 5.2(9) . . . no
O15 C1 C6 110.3(7) . . . yes
O15 C1 C11 178.0(8) . . . yes
O15 C1 C13 72.4(7) . . . yes
O16 C1 C2 178.0(7) . . . yes
O16 C1 C6 72.3(6) . . . yes
O16 C1 C11 110.4(6) . . . yes
O16 C1 C13 110.3(7) . . . yes
O15 C1 O16 68.5(7) . . . yes
O15 C1 C2 110.4(6) . . . yes
C2 C1 C11 70.6(5) . . . no
C2 C1 C13 70.7(4) . . . no
C6 C1 C11 70.6(4) . . . no
C6 C1 C13 70.6(5) . . . no
C11 C1 C13 109.6(5) . . . no
C2 C1 C6 109.7(5) . . . no
C1 C2 C3 109.3(5) . . . no
C3 C2 C8 109.3(5) . . . no
C1 C2 C8 109.4(5) . . . no
C2 C3 C12 70.7(4) . . . no
C2 C3 C13 70.7(4) . . . no
C4 C3 C13 70.6(5) . . . no
C12 C3 C13 109.7(5) . . . no
C4 C3 C12 70.7(5) . . . no
C2 C3 C4 109.8(5) . . . no
C5 C4 C9 109.4(6) . . . no
C3 C4 C5 109.4(6) . . . no
C3 C4 C9 109.3(6) . . . no
C13 C5 C14 109.7(6) . . . no
C4 C5 C6 109.7(5) . . . no
C4 C5 C13 70.7(4) . . . no
C4 C5 C14 70.6(5) . . . no
C6 C5 C13 70.6(5) . . . no
C6 C5 C14 70.7(4) . . . no
C5 C6 C10 109.3(5) . . . no
C1 C6 C5 109.4(6) . . . no
C1 C6 C10 109.3(5) . . . no
C8 C7 C10 109.3(5) . . . no
C8 C7 C9 109.4(7) . . . no
C9 C7 C10 109.4(6) . . . no
C2 C8 C11 70.6(4) . . . no
C2 C8 C7 109.7(5) . . . no
C7 C8 C11 70.7(5) . . . no
C7 C8 C12 70.6(6) . . . no
C11 C8 C12 109.7(5) . . . no
C2 C8 C12 70.7(5) . . . no
C4 C9 C12 70.6(5) . . . no
C4 C9 C14 70.5(6) . . . no
C4 C9 C7 109.6(6) . . . no
C12 C9 C14 109.6(6) . . . no
C7 C9 C14 70.7(5) . . . no
C7 C9 C12 70.6(6) . . . no
C6 C10 C11 70.6(4) . . . no
C6 C10 C7 109.7(5) . . . no
C7 C10 C14 70.6(5) . . . no
C6 C10 C14 70.7(5) . . . no
C7 C10 C11 70.7(5) . . . no
C11 C10 C14 109.7(5) . . . no
C1 C11 C8 109.4(5) . . . no
C1 C11 C10 109.4(4) . . . no
C8 C11 C10 109.3(5) . . . no
C3 C12 C8 109.4(5) . . . no
C3 C12 C9 109.4(6) . . . no
C8 C12 C9 109.4(7) . . . no
C3 C13 C5 109.3(5) . . . no
C1 C13 C5 109.4(6) . . . no
C1 C13 C3 109.3(5) . . . no
C5 C14 C10 109.3(6) . . . no
C9 C14 C10 109.4(6) . . . no
C5 C14 C9 109.4(6) . . . no
O21 C21 O21 104.8(4) . . 4_555 yes
O21 C21 C22 110.6(3) . . . yes
O21 C21 C26 110.5(3) . . . yes
O21 C21 C22 110.6(3) 4_555 . . yes
O21 C21 C26 110.5(3) 4_555 . . yes
C22 C21 C26 109.7(4) . . . no
C21 C22 C23 109.3(3) . . . no
C23 C22 C23 109.3(4) . . 4_555 no
C21 C22 C23 109.3(3) . . 4_555 no
C22 C23 C24 109.8(3) . . . no
C25 C24 C27 109.3(3) . . . no
C23 C24 C27 109.4(3) . . . no
C23 C24 C25 109.2(4) . . . no
C24 C25 C26 109.8(3) . . . no
C21 C26 C25 109.3(3) . . . no
C21 C26 C25 109.3(3) . . 4_555 no
C25 C26 C25 109.3(4) . . 4_555 no
C24 C27 C24 109.7(4) . . 4_555 no
O15 C1 H111 106.4(10) . . . no
O15 C1 H112 69.0(9) . . . no
O16 C1 H111 69.0(9) . . . no
O16 C1 H112 106.5(9) . . . no
C2 C1 H111 110.0(8) . . . no
C2 C1 H112 71.5(7) . . . no
C6 C1 H111 110.0(6) . . . no
C6 C1 H112 178.8(9) . . . no
C11 C1 H111 71.6(7) . . . no
C11 C1 H112 110.0(9) . . . no
C13 C1 H111 178.7(9) . . . no
C13 C1 H112 110.0(7) . . . no
H111 C1 H112 69.4(7) . . . no
C1 C2 H2 109.5(7) . . . no
C3 C2 H2 109.7(5) . . . no
C8 C2 H2 109.7(8) . . . no
C2 C3 H31 109.9(5) . . . no
C2 C3 H32 109.9(5) . . . no
C2 C3 H33 178.7(7) . . . no
C2 C3 H34 71.5(4) . . . no
C4 C3 H31 110.0(6) . . . no
C4 C3 H32 110.0(6) . . . no
C4 C3 H33 71.5(5) . . . no
C4 C3 H34 178.8(5) . . . no
C12 C3 H31 71.5(5) . . . no
C12 C3 H32 178.8(6) . . . no
C12 C3 H33 110.0(6) . . . no
C12 C3 H34 110.0(5) . . . no
C13 C3 H31 178.8(6) . . . no
C13 C3 H32 71.5(4) . . . no
C13 C3 H33 110.0(6) . . . no
C13 C3 H34 109.9(5) . . . no
H31 C3 H32 107.3(7) . . . no
H31 C3 H33 69.4(6) . . . no
H31 C3 H34 69.4(5) . . . no
H32 C3 H33 69.5(6) . . . no
H32 C3 H34 69.3(5) . . . no
H33 C3 H34 107.3(6) . . . no
C3 C4 H4 109.6(6) . . . no
C5 C4 H4 109.6(10) . . . no
C9 C4 H4 109.5(9) . . . no
C4 C5 H51 110.1(8) . . . no
C4 C5 H52 110.0(9) . . . no
C4 C5 H53 71.6(8) . . . no
C4 C5 H54 178.7(9) . . . no
C6 C5 H51 109.9(9) . . . no
C6 C5 H52 110.0(7) . . . no
C6 C5 H53 178.7(10) . . . no
C6 C5 H54 71.5(7) . . . no
C13 C5 H51 71.5(7) . . . no
C13 C5 H52 178.7(10) . . . no
C13 C5 H53 110.0(8) . . . no
C13 C5 H54 109.9(8) . . . no
C14 C5 H51 178.8(9) . . . no
C14 C5 H52 71.6(8) . . . no
C14 C5 H53 110.0(9) . . . no
C14 C5 H54 110.1(8) . . . no
H51 C5 H52 107.2(11) . . . no
H51 C5 H53 69.4(10) . . . no
H51 C5 H54 69.3(9) . . . no
H52 C5 H53 69.4(8) . . . no
H52 C5 H54 69.4(10) . . . no
H53 C5 H54 107.2(11) . . . no
C1 C6 H6 109.6(7) . . . no
C5 C6 H6 109.6(7) . . . no
C10 C6 H6 109.6(7) . . . no
C8 C7 H7 109.6(9) . . . no
C9 C7 H7 109.5(9) . . . no
C10 C7 H7 109.6(9) . . . no
C2 C8 H81 109.9(8) . . . no
C2 C8 H82 110.0(10) . . . no
C2 C8 H83 71.5(8) . . . no
C2 C8 H84 178.7(10) . . . no
C7 C8 H81 110.0(9) . . . no
C7 C8 H82 110.0(9) . . . no
C7 C8 H83 178.7(9) . . . no
C7 C8 H84 71.6(9) . . . no
C11 C8 H81 71.6(8) . . . no
C11 C8 H82 178.7(11) . . . no
C11 C8 H83 110.0(8) . . . no
C11 C8 H84 110.0(10) . . . no
C12 C8 H81 178.8(8) . . . no
C12 C8 H82 71.6(8) . . . no
C12 C8 H83 110.0(9) . . . no
C12 C8 H84 110.0(9) . . . no
H81 C8 H82 107.1(11) . . . no
H81 C8 H83 69.4(9) . . . no
H81 C8 H84 69.4(10) . . . no
H82 C8 H83 69.4(11) . . . no
H82 C8 H84 69.3(9) . . . no
H83 C8 H84 107.2(11) . . . no
C4 C9 H91 110.0(9) . . . no
C4 C9 H92 109.9(10) . . . no
C4 C9 H93 178.8(11) . . . no
C4 C9 H94 71.6(9) . . . no
C7 C9 H91 110.0(10) . . . no
C7 C9 H92 110.0(9) . . . no
C7 C9 H93 71.6(9) . . . no
C7 C9 H94 178.8(10) . . . no
C12 C9 H91 71.6(8) . . . no
C12 C9 H92 178.9(10) . . . no
C12 C9 H93 110.0(10) . . . no
C12 C9 H94 110.0(9) . . . no
C14 C9 H91 178.8(10) . . . no
C14 C9 H92 71.5(9) . . . no
C14 C9 H93 110.0(9) . . . no
C14 C9 H94 109.9(10) . . . no
H91 C9 H92 107.3(12) . . . no
H91 C9 H93 69.4(11) . . . no
H91 C9 H94 69.4(11) . . . no
H92 C9 H93 69.4(11) . . . no
H92 C9 H94 69.4(8) . . . no
H93 C9 H94 107.2(13) . . . no
C6 C10 H101 109.9(5) . . . no
C6 C10 H102 110.0(5) . . . no
C6 C10 H103 71.5(4) . . . no
C6 C10 H104 178.8(6) . . . no
C7 C10 H101 110.0(5) . . . no
C7 C10 H102 110.0(5) . . . no
C7 C10 H103 178.8(6) . . . no
C7 C10 H104 71.5(5) . . . no
C11 C10 H101 178.8(5) . . . no
C11 C10 H102 71.5(5) . . . no
C11 C10 H103 110.0(5) . . . no
C11 C10 H104 110.0(6) . . . no
C14 C10 H101 71.5(4) . . . no
C14 C10 H102 178.8(7) . . . no
C14 C10 H103 109.9(5) . . . no
C14 C10 H104 109.9(6) . . . no
H101 C10 H102 107.3(6) . . . no
H101 C10 H103 69.4(5) . . . no
H101 C10 H104 69.4(6) . . . no
H102 C10 H103 69.5(5) . . . no
H102 C10 H104 69.4(6) . . . no
H103 C10 H104 107.3(7) . . . no
C1 C11 H11 109.6(8) . . . no
C8 C11 H11 109.5(8) . . . no
C10 C11 H11 109.6(6) . . . no
C3 C12 H12 109.6(9) . . . no
C8 C12 H12 109.5(8) . . . no
C9 C12 H12 109.5(9) . . . no
C1 C13 H13 109.5(8) . . . no
C3 C13 H13 109.6(7) . . . no
C5 C13 H13 109.6(8) . . . no
C5 C14 H14 109.6(10) . . . no
C9 C14 H14 109.6(9) . . . no
C10 C14 H14 109.6(5) . . . no
O21 C21 H21 1.6(3) . . . no
O21 C21 H21 106.4(5) . . 4_555 no
C22 C21 H21 109.8(4) . . . no
C22 C21 H21 109.8(4) . . 4_555 no
C26 C21 H21 109.8(4) . . . no
C26 C21 H21 109.8(4) . . 4_555 no
O21 C21 H21 106.4(5) 4_555 . . no
H21 C21 H21 108.0(6) . . 4_555 no
O21 C21 H21 1.6(3) 4_555 . 4_555 no
C21 C22 H22 109.6(5) . . . no
C23 C22 H22 109.7(3) . . . no
C23 C22 H22 109.7(3) 4_555 . . no
C22 C23 H231 109.9(5) . . . no
C22 C23 H232 110.0(3) . . . no
C24 C23 H231 110.0(4) . . . no
C24 C23 H232 109.9(6) . . . no
H231 C23 H232 107.2(4) . . . no
C23 C24 H24 109.6(4) . . . no
C25 C24 H24 109.7(4) . . . no
C27 C24 H24 109.6(5) . . . no
C24 C25 H251 110.1(4) . . . no
C24 C25 H252 110.0(5) . . . no
C26 C25 H251 109.9(5) . . . no
C26 C25 H252 109.9(3) . . . no
H251 C25 H252 107.1(4) . . . no
C21 C26 H26 109.6(6) . . . no
C25 C26 H26 109.7(3) . . . no
C25 C26 H26 109.7(3) 4_555 . . no
C24 C27 H271 110.0(3) . . . no
C24 C27 H272 110.0(3) . . . no
H271 C27 H272 107.2(6) . . . no
C24 C27 H271 110.0(3) 4_555 . . no
C24 C27 H272 110.0(3) 4_555 . . no

loop_
_geom_bond_atom_site_label_1
_geom_bond_atom_site_label_2
_geom_bond_distance
_geom_bond_site_symmetry_1
_geom_bond_site_symmetry_2
_geom_bond_publ_flag
O15 O16 1.613(16) . . yes
O15 C1 1.432(12) . . yes
O16 C1 1.433(12) . . yes
O21 C21 1.432(5) . . yes
O15 H162 1.237(16) . . no
O15 H151 0.981(15) . . no
O15 H152 0.980(16) . . no
O16 H162 0.980(15) . . no
O16 H151 1.236(16) . . no
O16 H161 0.981(18) . . no
O21 H21 0.341(6) . . no
O21 H211 0.980(8) . . no
O21 H212 0.981(6) . . no
C1 C2 1.563(10) . . no
C1 C6 1.563(10) . . no
C1 C11 1.562(10) . . no
C1 C13 1.563(11) . . no
C2 C3 1.563(6) . . no
C2 C8 1.562(10) . . no
C3 C4 1.562(8) . . no
C3 C12 1.562(8) . . no
C3 C13 1.563(7) . . no
C4 C5 1.561(12) . . no
C4 C9 1.563(13) . . no
C5 C13 1.562(11) . . no
C5 C14 1.562(12) . . no
C5 C6 1.562(10) . . no
C6 C10 1.563(7) . . no
C7 C9 1.561(13) . . no
C7 C8 1.562(14) . . no
C7 C10 1.563(8) . . no
C8 C12 1.561(13) . . no
C8 C11 1.564(10) . . no
C9 C12 1.562(12) . . no
C9 C14 1.563(13) . . no
C10 C11 1.562(8) . . no
C10 C14 1.563(6) . . no
C21 C26 1.563(8) . . no
C21 C22 1.564(6) . . no
C22 C23 1.562(5) . 4_555 no
C22 C23 1.562(5) . . no
C23 C24 1.562(8) . . no
C24 C25 1.563(6) . . no
C24 C27 1.562(5) . . no
C25 C26 1.562(5) . . no
C1 H111 1.093(10) . . no
C1 H112 1.094(10) . . no
C2 H2 1.095(8) . . no
C3 H31 1.094(7) . . no
C3 H32 1.093(7) . . no
C3 H33 1.093(6) . . no
C3 H34 1.094(8) . . no
C4 H4 1.095(6) . . no
C5 H51 1.093(12) . . no
C5 H52 1.093(11) . . no
C5 H53 1.092(11) . . no
C5 H54 1.096(12) . . no
C6 H6 1.096(8) . . no
C7 H7 1.095(11) . . no
C8 H81 1.093(13) . . no
C8 H82 1.093(12) . . no
C8 H83 1.095(14) . . no
C8 H84 1.093(12) . . no
C9 H91 1.094(15) . . no
C9 H92 1.094(12) . . no
C9 H93 1.093(15) . . no
C9 H94 1.093(12) . . no
C10 H101 1.094(8) . . no
C10 H102 1.092(6) . . no
C10 H103 1.094(6) . . no
C10 H104 1.093(8) . . no
C11 H11 1.095(6) . . no
C12 H12 1.097(10) . . no
C13 H13 1.095(9) . . no
C14 H14 1.096(8) . . no
C21 H21 1.093(5) . . no
C21 H21 1.093(5) . 4_555 no
C22 H22 1.094(8) . . no
C23 H231 1.093(5) . . no
C23 H232 1.095(6) . . no
C24 H24 1.095(5) . . no
C25 H251 1.093(5) . . no
C25 H252 1.094(8) . . no
C26 H26 1.095(6) . . no
C27 H271 1.094(6) . . no
C27 H272 1.094(8) . . no

loop_
_geom_contact_atom_site_label_1
_geom_contact_atom_site_label_2
_geom_contact_distance
_geom_contact_site_symmetry_1
_geom_contact_site_symmetry_2
_geom_contact_publ_flag
O15 C21 3.362(13) . 2_656 no
O15 C21 3.362(13) . 2_656 no
O16 O21 2.820(14) . . no
O16 C26 3.236(13) . . no
O16 C21 3.399(14) . . no
O21 C1 3.374(9) . 2_656 no
O21 O16 2.820(14) . . no
O15 H51 2.632(18) . . no
O15 H32 2.631(13) . . no
O16 H21 2.913(14) . . no
O16 H54 2.631(17) . . no
O16 H103 2.631(11) . . no
O16 H26 2.401(12) . . no
O21 H231 2.640(7) . . no
O21 H251 2.641(8) . . no
O21 H111 2.432(9) . . no
C1 O21 3.374(9) . 2_656 no
C2 C14 3.130(8) . . no
C4 C11 3.128(7) . . no
C6 C12 3.129(8) . . no
C7 C13 3.129(9) . . no
C11 C4 3.128(7) . . no
C12 C6 3.129(8) . . no
C13 C7 3.129(9) . . no
C14 C2 3.130(8) . . no
C21 O15 3.362(13) . 3_656 no
C21 O15 3.362(13) . 2_656 no
C21 O16 3.399(14) . 4_555 no
C21 O16 3.399(14) . . no
C26 O16 3.236(13) . 4_555 no
C26 O16 3.236(13) . . no
C1 H112 3.088(10) . 2_656 no
C3 H152 2.905(13) . . no
C8 H11 3.077(12) . 7_556 no
C26 H161 2.526(12) . . no
C26 H161 2.526(12) . 4_555 no
H2 H152 2.251(17) . . no
H4 H24 2.487(9) . 1_554 no
H6 H151 2.393(17) . . no
H6 H161 2.155(16) . . no
H6 H162 2.155(16) . . no
H6 H272 2.442(10) . 2_556 no
H6 H272 2.442(10) . 3_556 no
H11 H161 2.396(17) . . no
H11 C8 3.077(12) . 7_556 no
H12 H24 2.343(5) . 7_556 no
H13 H151 2.155(18) . . no
H13 H152 1.853(17) . . no
H13 H162 2.393(19) . . no
H14 H24 2.313(10) . 2_556 no
H21 O16 2.913(14) . . no
H21 H231 2.579(6) . . no
H21 H251 2.581(8) . . no
H24 H4 2.487(9) . 1_556 no
H24 H14 2.313(10) . 2_556 no
H24 H101 2.314(8) . 2_556 no
H24 H12 2.343(5) . 7_556 no
H26 O16 2.401(12) . . no
H26 H161 1.953(12) . . no
H26 H212 2.393(8) . . no
H26 O16 2.401(12) . 4_555 no
H26 H161 1.953(12) . 4_555 no
H26 H212 2.393(8) . 4_555 no
H31 H82 2.585(14) . . no
H31 H91 2.586(14) . . no
H32 O15 2.631(13) . . no
H32 H51 2.587(12) . . no
H32 H152 2.445(14) . . no
H33 H53 2.587(13) . . no
H33 H94 2.587(12) . . no
H34 H83 2.586(11) . . no
H34 H112 2.586(10) . . no
H34 H152 2.577(13) . . no
H51 O15 2.632(18) . . no
H51 H32 2.587(12) . . no
H51 H271 2.543(12) . 1_554 no
H51 H271 2.543(12) . 4_554 no
H52 H92 2.59(2) . . no
H52 H101 2.586(11) . . no
H53 H33 2.587(13) . . no
H53 H94 2.59(2) . . no
H53 H271 2.537(13) . 1_554 no
H53 H271 2.537(13) . 4_554 no
H54 O16 2.631(17) . . no
H54 H103 2.586(12) . . no
H54 H272 2.372(11) . 2_556 no
H54 H272 2.372(11) . 3_556 no
H81 H102 2.587(12) . . no
H81 H111 2.590(17) . . no
H82 H31 2.585(14) . . no
H82 H91 2.587(19) . . no
H82 H251 2.417(8) . 7_556 no
H83 H34 2.586(11) . . no
H83 H112 2.587(17) . . no
H84 H93 2.587(19) . . no
H84 H104 2.588(14) . . no
H84 H251 2.334(7) . 7_556 no
H91 H31 2.586(14) . . no
H91 H82 2.587(19) . . no
H91 H231 2.557(11) . 7_556 no
H92 H52 2.59(2) . . no
H92 H101 2.587(12) . . no
H93 H84 2.587(19) . . no
H93 H104 2.587(14) . . no
H93 H231 2.432(10) . 7_556 no
H94 H33 2.587(12) . . no
H94 H53 2.59(2) . . no
H101 H52 2.586(11) . . no
H101 H92 2.587(12) . . no
H101 H24 2.314(8) . 2_556 no
H102 H81 2.587(12) . . no
H102 H111 2.588(10) . . no
H103 O16 2.631(11) . . no
H103 H54 2.586(12) . . no
H103 H252 2.303(8) . 2_556 no
H104 H84 2.588(14) . . no
H104 H93 2.587(14) . . no
H111 O21 2.432(9) . . no
H111 H81 2.590(17) . . no
H111 H102 2.588(10) . . no
H111 H212 1.693(11) . . no
H112 H34 2.586(10) . . no
H112 H83 2.587(17) . . no
H112 H212 2.398(10) . . no
H112 C1 3.088(10) . 2_656 no
H151 C13 3.040(12) . 4_555 no
H151 H13 2.575(16) . 4_555 no
H151 H211 2.330(14) . 3_656 no
H151 H6 2.393(17) . . no
H151 H13 2.155(18) . . no
H152 C3 2.905(13) . . no
H152 H2 2.251(17) . . no
H152 H13 1.853(17) . . no
H152 H32 2.445(14) . . no
H152 H211 2.289(12) . 3_656 no
H152 O15 2.689(15) . 4_555 no
H152 H111 2.574(15) . 2_656 no
H152 O21 2.911(12) . 3_656 no
H152 H34 2.577(13) . . no
H161 C26 2.526(12) . . no
H161 H6 2.155(16) . . no
H161 H161 2.381(17) . 4_555 no
H161 H212 2.485(12) . 4_555 no
H161 H11 2.396(17) . . no
H161 H26 1.953(12) . . no
H161 O16 2.483(15) . 4_555 no
H162 H6 2.155(16) . . no
H162 H13 2.393(19) . . no
H162 C6 3.020(12) . 4_555 no
H162 H6 2.549(15) . 4_555 no
H162 H212 2.509(15) . 4_555 no
H211 H13 2.112(12) . 2_656 no
H211 H151 2.330(14) . 3_656 no
H211 H112 2.116(11) . 2_656 no
H211 O15 2.431(10) . 3_656 no
H211 C13 2.736(8) . 2_656 no
H211 H212 2.290(4) . 4_555 no
H211 H211 1.6717(10) . 4_555 no
H211 H152 2.289(12) . 3_656 no
H212 O15 2.486(13) . 2_656 no
H212 H112 2.398(10) . . no
H212 H161 2.485(12) . 4_555 no
H212 H112 2.475(10) . 2_656 no
H212 O16 2.859(11) . 4_555 no
H212 H212 2.1245(13) . 4_555 no
H212 H26 2.393(8) . . no
H212 H162 2.509(15) . 4_555 no
H212 H211 2.290(4) . 4_555 no
H212 H111 1.693(11) . . no
H231 O21 2.640(7) . . no
H231 H21 2.579(6) . . no
H231 H251 2.588(7) . . no
H231 H91 2.557(11) . 7_556 no
H231 H93 2.432(10) . 7_556 no
H232 H232 2.5855(15) . 4_555 no
H232 H271 2.587(8) . . no
H251 H82 2.417(8) . 7_556 no
H251 H84 2.334(7) . 7_556 no
H251 H21 2.581(8) . . no
H251 H231 2.588(7) . . no
H251 O21 2.641(8) . . no
H252 H272 2.588(6) . . no
H252 H252 2.484(6) . 2_556 no
H252 H252 2.5855(15) . 4_555 no
H252 H103 2.303(8) . 2_556 no
H271 H232 2.587(8) . . no
H271 H51 2.543(12) . 4_556 no
H271 H51 2.543(12) . 1_556 no
H271 H53 2.537(13) . 1_556 no
H271 H232 2.587(8) . 4_555 no
H271 H53 2.537(13) . 4_556 no
H272 H252 2.588(6) . 4_555 no
H272 H54 2.372(11) . 3_556 no
H272 H252 2.588(6) . . no
H272 H6 2.442(10) . 2_556 no
H272 H54 2.372(11) . 2_556 no
H272 H6 2.442(10) . 3_556 no

loop_
_geom_hbond_atom_site_label_D
_geom_hbond_atom_site_label_H
_geom_hbond_atom_site_label_A
_geom_hbond_distance_DH
_geom_hbond_distance_HA
_geom_hbond_distance_DA
_geom_hbond_angle_DHA
_geom_hbond_site_symmetry_A
_geom_hbond_publ_flag
O16 H161 O21 0.981(18) 1.900(13) 2.820(14) 154.9(11) . yes
O21 H212 O16 0.981(6) 1.880(14) 2.820(14) 159.4(7) . yes
O21 H211 O15 0.980(8) 1.465(13) 2.370(13) 150.9(4) 2_656 yes
O15 H152 O21 0.980(16) 1.467(12) 2.370(13) 150.6(13) 2_656 yes
O15 H151 O16 0.981(15) 1.764(14) 2.742(13) 174.7(15) 4_555 yes
O16 H162 O15 0.980(15) 1.768(14) 2.742(13) 171.6(13) 4_555 yes
C26 H26 O16 1.095(6) 2.401(12) 3.236(13) 131.8(5) . yes
C26 H26 O16 1.095(6) 2.401(12) 3.236(13) 131.8(5) 4_555 yes
C1 H111 O21 1.093(10) 2.432(9) 3.425(9) 150.4(10) . yes

loop_
_geom_torsion_atom_site_label_1
_geom_torsion_atom_site_label_2
_geom_torsion_atom_site_label_3
_geom_torsion_atom_site_label_4
_geom_torsion
_geom_torsion_site_symmetry_1
_geom_torsion_site_symmetry_2
_geom_torsion_site_symmetry_3
_geom_torsion_site_symmetry_4
_geom_torsion_publ_flag
O16 O15 C1 C2 178.2(8) . . . . no
O16 O15 C1 C6 -60.4(8) . . . . no
O16 O15 C1 C13 -121.1(8) . . . . no
O15 O16 C1 C6 121.2(8) . . . . no
O15 O16 C1 C11 -178.2(8) . . . . no
O15 O16 C1 C13 60.5(8) . . . . no
O15 C1 C2 C3 62.0(8) . . . . no
O15 C1 C2 C8 -178.4(8) . . . . no
C6 C1 C2 C3 -59.8(7) . . . . no
C6 C1 C2 C8 59.8(7) . . . . no
C11 C1 C2 C3 -119.8(5) . . . . no
C11 C1 C2 C8 -0.2(5) . . . . no
C13 C1 C2 C3 0.2(5) . . . . no
C13 C1 C2 C8 119.8(6) . . . . no
O15 C1 C6 C5 -62.0(8) . . . . no
O15 C1 C6 C10 178.4(7) . . . . no
O16 C1 C6 C5 -120.1(7) . . . . no
O16 C1 C6 C10 120.2(7) . . . . no
C2 C1 C6 C5 59.8(6) . . . . no
C2 C1 C6 C10 -59.8(7) . . . . no
C11 C1 C6 C5 119.9(5) . . . . no
C11 C1 C6 C10 0.2(5) . . . . no
C13 C1 C6 C5 -0.3(5) . . . . no
C13 C1 C6 C10 -119.9(4) . . . . no
O16 C1 C11 C8 178.4(7) . . . . no
O16 C1 C11 C10 -61.9(8) . . . . no
C2 C1 C11 C8 0.2(5) . . . . no
C2 C1 C11 C10 120.0(4) . . . . no
C6 C1 C11 C8 -119.9(5) . . . . no
C6 C1 C11 C10 -0.2(5) . . . . no
C13 C1 C11 C8 -59.9(7) . . . . no
C13 C1 C11 C10 59.9(6) . . . . no
O15 C1 C13 C3 -120.2(7) . . . . no
O15 C1 C13 C5 120.2(6) . . . . no
O16 C1 C13 C3 -178.3(6) . . . . no
O16 C1 C13 C5 62.0(7) . . . . no
C2 C1 C13 C3 -0.2(5) . . . . no
C2 C1 C13 C5 -119.9(5) . . . . no
C6 C1 C13 C3 119.9(5) . . . . no
C6 C1 C13 C5 0.3(5) . . . . no
C11 C1 C13 C3 59.9(7) . . . . no
C11 C1 C13 C5 -59.8(6) . . . . no
C1 C2 C3 C4 59.8(6) . . . . no
C1 C2 C3 C12 119.9(5) . . . . no
C1 C2 C3 C13 -0.2(5) . . . . no
C8 C2 C3 C4 -59.9(7) . . . . no
C8 C2 C3 C12 0.2(6) . . . . no
C8 C2 C3 C13 -119.9(6) . . . . no
C1 C2 C8 C7 -59.8(7) . . . . no
C1 C2 C8 C11 0.2(5) . . . . no
C1 C2 C8 C12 -119.9(5) . . . . no
C3 C2 C8 C7 59.8(7) . . . . no
C3 C2 C8 C11 119.9(5) . . . . no
C3 C2 C8 C12 -0.2(6) . . . . no
C2 C3 C4 C5 -59.9(6) . . . . no
C2 C3 C4 C9 60.0(7) . . . . no
C12 C3 C4 C5 -120.0(6) . . . . no
C12 C3 C4 C9 -0.1(6) . . . . no
C13 C3 C4 C5 0.2(5) . . . . no
C13 C3 C4 C9 120.0(6) . . . . no
C2 C3 C12 C8 -0.2(6) . . . . no
C2 C3 C12 C9 -120.0(6) . . . . no
C4 C3 C12 C8 119.9(6) . . . . no
C4 C3 C12 C9 0.1(6) . . . . no
C13 C3 C12 C8 59.9(7) . . . . no
C13 C3 C12 C9 -59.9(7) . . . . no
C2 C3 C13 C1 0.2(5) . . . . no
C2 C3 C13 C5 120.0(6) . . . . no
C4 C3 C13 C1 -120.0(6) . . . . no
C4 C3 C13 C5 -0.2(5) . . . . no
C12 C3 C13 C1 -59.9(7) . . . . no
C12 C3 C13 C5 59.9(7) . . . . no
C3 C4 C5 C6 59.8(7) . . . . no
C3 C4 C5 C13 -0.2(5) . . . . no
C3 C4 C5 C14 119.9(5) . . . . no
C9 C4 C5 C6 -59.9(7) . . . . no
C9 C4 C5 C13 -120.0(5) . . . . no
C9 C4 C5 C14 0.2(5) . . . . no
C3 C4 C9 C7 -59.9(8) . . . . no
C3 C4 C9 C12 0.1(6) . . . . no
C3 C4 C9 C14 -120.0(5) . . . . no
C5 C4 C9 C7 59.9(8) . . . . no
C5 C4 C9 C12 119.9(6) . . . . no
C5 C4 C9 C14 -0.2(5) . . . . no
C4 C5 C6 C1 -59.8(7) . . . . no
C4 C5 C6 C10 59.8(7) . . . . no
C13 C5 C6 C1 0.2(5) . . . . no
C13 C5 C6 C10 119.9(5) . . . . no
C14 C5 C6 C1 -119.9(5) . . . . no
C14 C5 C6 C10 -0.2(5) . . . . no
C4 C5 C13 C1 119.9(5) . . . . no
C4 C5 C13 C3 0.2(5) . . . . no
C6 C5 C13 C1 -0.2(5) . . . . no
C6 C5 C13 C3 -120.0(5) . . . . no
C14 C5 C13 C1 59.9(7) . . . . no
C14 C5 C13 C3 -59.8(7) . . . . no
C4 C5 C14 C9 -0.2(5) . . . . no
C4 C5 C14 C10 -119.9(5) . . . . no
C6 C5 C14 C9 120.0(6) . . . . no
C6 C5 C14 C10 0.2(5) . . . . no
C13 C5 C14 C9 59.9(7) . . . . no
C13 C5 C14 C10 -59.9(7) . . . . no
C1 C6 C10 C7 59.9(7) . . . . no
C1 C6 C10 C11 -0.2(5) . . . . no
C1 C6 C10 C14 119.9(6) . . . . no
C5 C6 C10 C7 -59.8(7) . . . . no
C5 C6 C10 C11 -119.9(5) . . . . no
C5 C6 C10 C14 0.2(5) . . . . no
C9 C7 C8 C2 -59.9(7) . . . . no
C9 C7 C8 C11 -120.0(6) . . . . no
C9 C7 C8 C12 0.2(5) . . . . no
C10 C7 C8 C2 59.8(8) . . . . no
C10 C7 C8 C11 -0.2(5) . . . . no
C10 C7 C8 C12 119.9(5) . . . . no
C8 C7 C9 C4 59.9(7) . . . . no
C8 C7 C9 C12 -0.2(5) . . . . no
C8 C7 C9 C14 119.9(5) . . . . no
C10 C7 C9 C4 -59.8(9) . . . . no
C10 C7 C9 C12 -119.9(6) . . . . no
C10 C7 C9 C14 0.2(6) . . . . no
C8 C7 C10 C6 -59.9(7) . . . . no
C8 C7 C10 C11 0.2(5) . . . . no
C8 C7 C10 C14 -120.0(7) . . . . no
C9 C7 C10 C6 59.9(8) . . . . no
C9 C7 C10 C11 120.0(7) . . . . no
C9 C7 C10 C14 -0.2(6) . . . . no
C2 C8 C11 C1 -0.2(5) . . . . no
C2 C8 C11 C10 -120.0(4) . . . . no
C7 C8 C11 C1 120.0(5) . . . . no
C7 C8 C11 C10 0.2(5) . . . . no
C12 C8 C11 C1 59.9(8) . . . . no
C12 C8 C11 C10 -59.9(7) . . . . no
C2 C8 C12 C3 0.2(6) . . . . no
C2 C8 C12 C9 120.0(6) . . . . no
C7 C8 C12 C3 -120.0(5) . . . . no
C7 C8 C12 C9 -0.2(5) . . . . no
C11 C8 C12 C3 -59.8(8) . . . . no
C11 C8 C12 C9 60.0(7) . . . . no
C4 C9 C12 C3 -0.1(6) . . . . no
C4 C9 C12 C8 -119.9(5) . . . . no
C7 C9 C12 C3 119.9(5) . . . . no
C7 C9 C12 C8 0.2(5) . . . . no
C14 C9 C12 C3 59.8(8) . . . . no
C14 C9 C12 C8 -60.0(7) . . . . no
C4 C9 C14 C5 0.2(5) . . . . no
C4 C9 C14 C10 119.9(5) . . . . no
C7 C9 C14 C5 -119.9(6) . . . . no
C7 C9 C14 C10 -0.2(6) . . . . no
C12 C9 C14 C5 -59.8(7) . . . . no
C12 C9 C14 C10 59.9(8) . . . . no
C6 C10 C11 C1 0.2(5) . . . . no
C6 C10 C11 C8 120.0(5) . . . . no
C7 C10 C11 C1 -120.0(5) . . . . no
C7 C10 C11 C8 -0.2(5) . . . . no
C14 C10 C11 C1 -59.9(6) . . . . no
C14 C10 C11 C8 59.9(6) . . . . no
C6 C10 C14 C5 -0.2(5) . . . . no
C6 C10 C14 C9 -120.0(6) . . . . no
C7 C10 C14 C5 120.0(6) . . . . no
C7 C10 C14 C9 0.2(6) . . . . no
C11 C10 C14 C5 59.9(7) . . . . no
C11 C10 C14 C9 -59.9(7) . . . . no
O21 C21 C22 C23 62.4(6) . . . . no
O21 C21 C22 C23 -178.0(4) . . . 4_555 no
C26 C21 C22 C23 -59.8(3) . . . . no
O21 C21 C22 C23 178.0(4) 4_555 . . . no
O21 C21 C26 C25 -62.4(5) . . . . no
O21 C21 C26 C25 178.0(3) . . . 4_555 no
C22 C21 C26 C25 59.8(3) . . . . no
O21 C21 C26 C25 -178.0(3) 4_555 . . . no
C21 C22 C23 C24 59.9(5) . . . . no
C23 C22 C23 C24 -59.7(4) 4_555 . . . no
C22 C23 C24 C25 -59.9(3) . . . . no
C22 C23 C24 C27 59.8(5) . . . . no
C23 C24 C25 C26 59.9(3) . . . . no
C27 C24 C25 C26 -59.9(6) . . . . no
C23 C24 C27 C24 -59.7(4) . . . 4_555 no
C25 C24 C27 C24 59.9(5) . . . 4_555 no
C24 C25 C26 C21 -59.9(5) . . . . no
C24 C25 C26 C25 59.8(5) . . . 4_555 no
